data_4348322
loop_
_publ_author_name
'Goettel, James T.'
'Kostiuk, Nathan'
'Gerken, Michael'

_publ_section_title
;
 Interactions between SF4 and Fluoride: A Crystallographic Study of
 Solvolysis Products of SF4&#x00B7;Nitrogen-Base Adducts by HF.
;
_journal_issue 14
_journal_name_full 'Inorganic chemistry'
_journal_page_first 7126
_journal_page_last 7134
_journal_paper_doi 10.1021/acs.inorgchem.6b01112
_journal_volume 55
_journal_year 2016
_chemical_formula_sum 'C15 H24 Cl2 F6 N4 S'
_chemical_formula_weight 477.34
_space_group_crystal_system monoclinic
_space_group_IT_number 14
_space_group_name_Hall '-P 2yn'
_space_group_name_H-M_alt 'P 1 21/n 1'
_atom_sites_solution_hydrogens geom
_atom_sites_solution_primary direct
_atom_sites_solution_secondary difmap
_audit_creation_method SHELXL-2014/6
_cell_angle_alpha 90
_cell_angle_beta 96.742(8)
_cell_angle_gamma 90
_cell_formula_units_Z 4
_cell_length_a 7.001(5)
_cell_length_b 14.351(10)
_cell_length_c 21.647(15)
_cell_measurement_temperature 153(2)
_cell_volume 2160(3)
_computing_cell_refinement 'APEX2 (Bruker, 2006)'
_computing_data_collection 'APEX2 (Bruker, 2006)'
_computing_data_reduction 'SAINT-Plus (Bruker, 2006)'
_computing_structure_refinement 'SHELXL-2014/6 (Sheldrick, 2014)'
_computing_structure_solution 'SHELXS-97 (Sheldrick, 2008)'
_diffrn_ambient_temperature 153(2)
_diffrn_measured_fraction_theta_full 0.996
_diffrn_measured_fraction_theta_max 0.962
_diffrn_measurement_device_type 'Bruker Smart Apex II'
_diffrn_radiation_source 'fine-focus sealed tube'
_diffrn_radiation_type MoK\a
_diffrn_radiation_wavelength 0.71073
_diffrn_reflns_av_R_equivalents 0.0454
_diffrn_reflns_av_unetI/netI 0.0387
_diffrn_reflns_Laue_measured_fraction_full 0.996
_diffrn_reflns_Laue_measured_fraction_max 0.962
_diffrn_reflns_limit_h_max 9
_diffrn_reflns_limit_h_min -9
_diffrn_reflns_limit_k_max 19
_diffrn_reflns_limit_k_min -18
_diffrn_reflns_limit_l_max 28
_diffrn_reflns_limit_l_min -28
_diffrn_reflns_number 24496
_diffrn_reflns_point_group_measured_fraction_full 0.996
_diffrn_reflns_point_group_measured_fraction_max 0.962
_diffrn_reflns_theta_full 26.000
_diffrn_reflns_theta_max 28.420
_diffrn_reflns_theta_min 1.706
_exptl_absorpt_coefficient_mu 0.456
_exptl_absorpt_correction_T_max 0.7345
_exptl_absorpt_correction_T_min 0.6485
_exptl_absorpt_correction_type multi-scan
_exptl_absorpt_process_details
; 
SADABS (Sheldrick, 2004)
;
_exptl_crystal_density_diffrn 1.468
_exptl_crystal_description needle
_exptl_crystal_F_000 984
_exptl_crystal_size_max 0.37
_exptl_crystal_size_mid 0.09
_exptl_crystal_size_min 0.08
_refine_diff_density_max 0.709
_refine_diff_density_min -0.436
_refine_diff_density_rms 0.079
_refine_ls_extinction_method none
_refine_ls_goodness_of_fit_ref 1.135
_refine_ls_hydrogen_treatment constr
_refine_ls_matrix_type full
_refine_ls_number_parameters 297
_refine_ls_number_reflns 5234
_refine_ls_number_restraints 34
_refine_ls_restrained_S_all 1.137
_refine_ls_R_factor_all 0.0948
_refine_ls_R_factor_gt 0.0690
_refine_ls_shift/su_max 0.000
_refine_ls_shift/su_mean 0.000
_refine_ls_structure_factor_coef Fsqd
_refine_ls_weighting_details 'w=1/[\s^2^(Fo^2^)+(0.0537P)^2^+5.1944P] where P=(Fo^2^+2Fc^2^)/3'
_refine_ls_weighting_scheme calc
_refine_ls_wR_factor_gt 0.1721
_refine_ls_wR_factor_ref 0.1841
_reflns_Friedel_coverage 0.000
_reflns_number_gt 3801
_reflns_number_total 5234
_reflns_threshold_expression 'I > 2\s(I)'
_cod_data_source_file ic6b01112_si_002.cif
_cod_data_source_block MG12074_0ma
_cod_original_sg_symbol_H-M 'P 21/n'
_cod_database_code 4348322
_shelx_space_group_comment
;
The symmetry employed for this shelxl refinement is uniquely defined
by the following loop, which should always be used as a source of
symmetry information in preference to the above space-group names.
They are only intended as comments.
;

loop_
_space_group_symop_operation_xyz
'x, y, z'
'-x+1/2, y+1/2, -z+1/2'
'-x, -y, -z'
'x-1/2, -y-1/2, z-1/2'

loop_
_atom_site_label
_atom_site_type_symbol
_atom_site_fract_x
_atom_site_fract_y
_atom_site_fract_z
_atom_site_U_iso_or_equiv
_atom_site_adp_type
_atom_site_occupancy
_atom_site_site_symmetry_order
_atom_site_calc_flag
_atom_site_refinement_flags_posn
_atom_site_refinement_flags_adp
_atom_site_refinement_flags_occupancy
_atom_site_disorder_assembly
_atom_site_disorder_group
S1 S 0.7941(4) 0.77271(17) 0.08365(10) 0.0300(4) Uani 0.814(11) 1 d D . P A 1
F1 F 0.5982(9) 0.7451(4) 0.0307(3) 0.0697(18) Uani 0.814(11) 1 d D U P A 1
F3 F 0.9548(8) 0.8137(3) 0.1429(2) 0.0682(18) Uani 0.814(11) 1 d D U P A 1
F5 F 0.6430(9) 0.8195(4) 0.1207(2) 0.0749(16) Uani 0.814(11) 1 d D U P A 1
F4 F 0.7987(11) 0.8823(4) 0.0484(3) 0.0552(18) Uani 0.814(11) 1 d D U P A 1
S1A S 0.7507(16) 0.7870(7) 0.0911(4) 0.0300(4) Uani 0.186(11) 1 d D . P A 2
F1A F 0.693(4) 0.7271(15) 0.0228(8) 0.056(6) Uani 0.186(11) 1 d D U P A 2
F3A F 0.818(3) 0.8315(10) 0.1626(6) 0.049(6) Uani 0.186(11) 1 d D U P A 2
F5A F 0.549(2) 0.7836(15) 0.1003(12) 0.072(7) Uani 0.186(11) 1 d D U P A 2
F4A F 0.731(4) 0.8924(14) 0.0553(13) 0.056(8) Uani 0.186(11) 1 d D U P A 2
F2 F 0.7571(4) 0.67604(18) 0.12563(12) 0.0533(7) Uani 1 1 d . . . . .
C15 C 0.3813(6) 0.5469(3) 0.0857(2) 0.0433(9) Uani 1 1 d . . . . .
H15A H 0.4597 0.5142 0.1201 0.052 Uiso 1 1 calc R U . . .
H15B H 0.4671 0.5894 0.0657 0.052 Uiso 1 1 calc R U . . .
Cl1 Cl 0.27946(17) 0.46425(8) 0.03034(5) 0.0477(3) Uani 1 1 d . . . . .
Cl2 Cl 0.19944(18) 0.61260(9) 0.11590(5) 0.0556(3) Uani 1 1 d . . . . .
N1 N 0.5892(4) 0.5596(2) 0.28087(15) 0.0352(7) Uani 1 1 d . . . . .
H1 H 0.5776 0.5106 0.2563 0.042 Uiso 1 1 calc R U . . .
C1 C 0.5747(5) 0.6460(3) 0.25647(17) 0.0340(8) Uani 1 1 d . . . . .
H1A H 0.5524 0.6531 0.2126 0.041 Uiso 1 1 calc R U . . .
C2 C 0.5910(5) 0.7233(3) 0.29282(16) 0.0306(7) Uani 1 1 d . . . . .
H2 H 0.5837 0.7833 0.2741 0.037 Uiso 1 1 calc R U . . .
C3 C 0.6188(5) 0.7150(3) 0.35880(16) 0.0294(7) Uani 1 1 d . . . . .
C4 C 0.6389(5) 0.6228(3) 0.38237(17) 0.0339(8) Uani 1 1 d . . . . .
H4 H 0.6648 0.6128 0.4259 0.041 Uiso 1 1 calc R U . . .
C5 C 0.6213(6) 0.5482(3) 0.34289(19) 0.0382(9) Uani 1 1 d . . . . .
H5 H 0.6321 0.4870 0.3596 0.046 Uiso 1 1 calc R U . . .
N2 N 0.6260(5) 0.7898(2) 0.39603(15) 0.0376(7) Uani 1 1 d . . . . .
C6 C 0.5995(7) 0.8834(3) 0.3701(2) 0.0481(11) Uani 1 1 d . . . . .
H6A H 0.6930 0.8943 0.3406 0.072 Uiso 1 1 calc R U . . .
H6B H 0.6188 0.9293 0.4038 0.072 Uiso 1 1 calc R U . . .
H6C H 0.4689 0.8894 0.3486 0.072 Uiso 1 1 calc R U . . .
C7 C 0.6435(8) 0.7799(4) 0.4638(2) 0.0582(13) Uani 1 1 d . . . . .
H7A H 0.5490 0.7345 0.4750 0.087 Uiso 1 1 calc R U . . .
H7B H 0.6199 0.8403 0.4826 0.087 Uiso 1 1 calc R U . . .
H7C H 0.7734 0.7584 0.4790 0.087 Uiso 1 1 calc R U . . .
N3 N 0.4252(4) 0.2626(2) 0.18072(14) 0.0323(7) Uani 1 1 d . . . . .
H3 H 0.4450 0.3218 0.1898 0.039 Uiso 1 1 calc R U . . .
C8 C 0.3838(5) 0.2361(3) 0.12100(17) 0.0309(7) Uani 1 1 d . . . . .
H8 H 0.3781 0.2819 0.0892 0.037 Uiso 1 1 calc R U . . .
C9 C 0.3496(5) 0.1450(2) 0.10483(16) 0.0302(7) Uani 1 1 d . . . . .
H9 H 0.3205 0.1281 0.0623 0.036 Uiso 1 1 calc R U . . .
C10 C 0.3579(5) 0.0754(2) 0.15193(15) 0.0268(7) Uani 1 1 d . . . . .
C11 C 0.4049(5) 0.1067(3) 0.21465(16) 0.0304(7) Uani 1 1 d . . . . .
H11 H 0.4139 0.0631 0.2479 0.036 Uiso 1 1 calc R U . . .
C12 C 0.4366(5) 0.1986(3) 0.22667(17) 0.0344(8) Uani 1 1 d . . . . .
H12 H 0.4676 0.2183 0.2685 0.041 Uiso 1 1 calc R U . . .
N4 N 0.3240(5) -0.0153(2) 0.13816(14) 0.0329(7) Uani 1 1 d . . . . .
C13 C 0.2797(7) -0.0460(3) 0.07369(18) 0.0430(10) Uani 1 1 d . . . . .
H13A H 0.3911 -0.0347 0.0512 0.064 Uiso 1 1 calc R U . . .
H13B H 0.1688 -0.0111 0.0538 0.064 Uiso 1 1 calc R U . . .
H13C H 0.2497 -0.1127 0.0728 0.064 Uiso 1 1 calc R U . . .
C14 C 0.3439(7) -0.0848(3) 0.18790(19) 0.0422(9) Uani 1 1 d . . . . .
H14A H 0.2601 -0.0683 0.2194 0.063 Uiso 1 1 calc R U . . .
H14B H 0.4779 -0.0866 0.2071 0.063 Uiso 1 1 calc R U . . .
H14C H 0.3073 -0.1462 0.1706 0.063 Uiso 1 1 calc R U . . .
F6 F 0.5151(4) 0.42938(16) 0.20373(11) 0.0479(6) Uani 1 1 d . . . . .

loop_
_atom_site_aniso_label
_atom_site_aniso_U_11
_atom_site_aniso_U_22
_atom_site_aniso_U_33
_atom_site_aniso_U_23
_atom_site_aniso_U_13
_atom_site_aniso_U_12
S1 0.0339(10) 0.0308(8) 0.0255(6) -0.0038(5) 0.0044(6) 0.0028(7)
F1 0.073(4) 0.077(3) 0.052(3) 0.009(2) -0.025(3) -0.033(3)
F3 0.079(4) 0.061(2) 0.055(2) 0.0167(18) -0.035(2) -0.018(2)
F5 0.061(3) 0.086(4) 0.081(3) 0.003(2) 0.024(3) 0.024(3)
F4 0.082(5) 0.040(2) 0.038(2) 0.0088(19) -0.016(3) -0.005(2)
S1A 0.0339(10) 0.0308(8) 0.0255(6) -0.0038(5) 0.0044(6) 0.0028(7)
F1A 0.078(15) 0.061(11) 0.028(7) -0.010(7) 0.001(9) -0.014(12)
F3A 0.063(13) 0.050(8) 0.028(7) 0.003(6) -0.018(7) -0.013(8)
F5A 0.032(9) 0.071(13) 0.117(18) 0.035(12) 0.033(10) 0.012(9)
F4A 0.068(18) 0.042(10) 0.051(12) -0.007(8) -0.023(11) 0.012(9)
F2 0.0607(17) 0.0492(14) 0.0507(15) 0.0123(12) 0.0096(12) -0.0105(12)
C15 0.042(2) 0.045(2) 0.043(2) 0.0033(18) 0.0081(18) 0.0032(18)
Cl1 0.0555(6) 0.0433(6) 0.0463(6) -0.0001(4) 0.0142(5) -0.0081(5)
Cl2 0.0644(7) 0.0675(7) 0.0367(5) 0.0026(5) 0.0125(5) 0.0229(6)
N1 0.0319(16) 0.0318(16) 0.0423(18) -0.0076(13) 0.0058(14) -0.0028(13)
C1 0.0321(19) 0.043(2) 0.0265(17) -0.0037(15) 0.0025(14) -0.0014(16)
C2 0.0320(18) 0.0313(18) 0.0293(17) 0.0015(14) 0.0065(14) -0.0011(15)
C3 0.0238(16) 0.0353(18) 0.0290(17) -0.0032(14) 0.0029(13) -0.0016(14)
C4 0.0318(19) 0.040(2) 0.0298(18) 0.0054(15) 0.0036(15) -0.0020(16)
C5 0.034(2) 0.035(2) 0.046(2) 0.0053(17) 0.0054(17) 0.0011(16)
N2 0.0406(18) 0.0405(18) 0.0322(16) -0.0089(14) 0.0056(14) -0.0025(14)
C6 0.055(3) 0.035(2) 0.057(3) -0.0150(19) 0.017(2) -0.0063(19)
C7 0.068(3) 0.074(3) 0.031(2) -0.017(2) 0.002(2) -0.004(3)
N3 0.0306(16) 0.0288(15) 0.0378(16) -0.0030(13) 0.0047(13) -0.0032(12)
C8 0.0258(17) 0.0319(18) 0.0344(18) 0.0071(15) 0.0017(14) 0.0011(14)
C9 0.0312(18) 0.0330(18) 0.0252(16) 0.0027(14) -0.0015(14) 0.0030(15)
C10 0.0226(16) 0.0326(17) 0.0255(16) -0.0004(13) 0.0039(13) 0.0040(13)
C11 0.0300(18) 0.0379(19) 0.0233(16) 0.0029(14) 0.0038(13) 0.0043(15)
C12 0.0314(19) 0.043(2) 0.0280(17) -0.0044(15) 0.0003(14) 0.0025(16)
N4 0.0399(17) 0.0297(15) 0.0288(15) 0.0000(12) 0.0033(13) 0.0048(13)
C13 0.060(3) 0.035(2) 0.034(2) -0.0069(16) 0.0068(19) 0.0022(19)
C14 0.056(3) 0.0314(19) 0.042(2) 0.0072(17) 0.0167(19) 0.0072(18)
F6 0.0732(18) 0.0343(12) 0.0364(12) -0.0067(10) 0.0074(12) -0.0072(12)

loop_
_atom_type_symbol
_atom_type_description
_atom_type_scat_dispersion_real
_atom_type_scat_dispersion_imag
_atom_type_scat_source
C C 0.0033 0.0016 'International Tables Vol C Tables 4.2.6.8 and 6.1.1.4'
H H 0.0000 0.0000 'International Tables Vol C Tables 4.2.6.8 and 6.1.1.4'
F F 0.0171 0.0103 'International Tables Vol C Tables 4.2.6.8 and 6.1.1.4'
S S 0.1246 0.1234 'International Tables Vol C Tables 4.2.6.8 and 6.1.1.4'
Cl Cl 0.1484 0.1585 'International Tables Vol C Tables 4.2.6.8 and 6.1.1.4'
N N 0.0061 0.0033 'International Tables Vol C Tables 4.2.6.8 and 6.1.1.4'

loop_
_geom_angle_atom_site_label_1
_geom_angle_atom_site_label_2
_geom_angle_atom_site_label_3
_geom_angle
F5 S1 F2 85.4(2)
F5 S1 F3 83.8(3)
F2 S1 F3 90.45(18)
F5 S1 F1 84.6(3)
F2 S1 F1 90.5(2)
F3 S1 F1 168.2(4)
F5 S1 F4 83.4(3)
F2 S1 F4 168.9(3)
F3 S1 F4 88.5(3)
F1 S1 F4 88.3(3)
F5A S1A F3A 93.3(13)
F5A S1A F4A 93.6(12)
F3A S1A F4A 94.7(11)
F5A S1A F1A 88.0(11)
F3A S1A F1A 172.0(11)
F4A S1A F1A 93.1(12)
F5A S1A F2 83.6(8)
F3A S1A F2 87.9(6)
F4A S1A F2 176.3(12)
F1A S1A F2 84.5(9)
Cl2 C15 Cl1 110.8(2)
Cl2 C15 H15A 109.5
Cl1 C15 H15A 109.5
Cl2 C15 H15B 109.5
Cl1 C15 H15B 109.5
H15A C15 H15B 108.1
C5 N1 C1 119.9(3)
C5 N1 H1 120.0
C1 N1 H1 120.0
N1 C1 C2 121.9(3)
N1 C1 H1A 119.1
C2 C1 H1A 119.1
C1 C2 C3 120.4(3)
C1 C2 H2 119.8
C3 C2 H2 119.8
N2 C3 C4 122.4(3)
N2 C3 C2 121.8(3)
C4 C3 C2 115.8(3)
C5 C4 C3 120.5(3)
C5 C4 H4 119.8
C3 C4 H4 119.8
N1 C5 C4 121.5(4)
N1 C5 H5 119.3
C4 C5 H5 119.3
C3 N2 C6 120.8(3)
C3 N2 C7 121.2(4)
C6 N2 C7 117.8(3)
N2 C6 H6A 109.5
N2 C6 H6B 109.5
H6A C6 H6B 109.5
N2 C6 H6C 109.5
H6A C6 H6C 109.5
H6B C6 H6C 109.5
N2 C7 H7A 109.5
N2 C7 H7B 109.5
H7A C7 H7B 109.5
N2 C7 H7C 109.5
H7A C7 H7C 109.5
H7B C7 H7C 109.5
C8 N3 C12 120.2(3)
C8 N3 H3 119.9
C12 N3 H3 119.9
N3 C8 C9 121.8(3)
N3 C8 H8 119.1
C9 C8 H8 119.1
C8 C9 C10 119.7(3)
C8 C9 H9 120.1
C10 C9 H9 120.1
N4 C10 C9 121.8(3)
N4 C10 C11 121.8(3)
C9 C10 C11 116.4(3)
C12 C11 C10 120.1(3)
C12 C11 H11 120.0
C10 C11 H11 120.0
N3 C12 C11 121.7(3)
N3 C12 H12 119.1
C11 C12 H12 119.1
C10 N4 C13 120.9(3)
C10 N4 C14 119.7(3)
C13 N4 C14 119.3(3)
N4 C13 H13A 109.5
N4 C13 H13B 109.5
H13A C13 H13B 109.5
N4 C13 H13C 109.5
H13A C13 H13C 109.5
H13B C13 H13C 109.5
N4 C14 H14A 109.5
N4 C14 H14B 109.5
H14A C14 H14B 109.5
N4 C14 H14C 109.5
H14A C14 H14C 109.5
H14B C14 H14C 109.5

loop_
_geom_bond_atom_site_label_1
_geom_bond_atom_site_label_2
_geom_bond_distance
S1 F5 1.554(5)
S1 F2 1.695(3)
S1 F3 1.708(4)
S1 F1 1.726(4)
S1 F4 1.750(4)
S1A F5A 1.451(13)
S1A F3A 1.688(12)
S1A F4A 1.698(15)
S1A F1A 1.719(13)
S1A F2 1.757(10)
C15 Cl2 1.770(4)
C15 Cl1 1.775(5)
C15 H15A 0.9900
C15 H15B 0.9900
N1 C5 1.345(5)
N1 C1 1.348(5)
N1 H1 0.8800
C1 C2 1.357(5)
C1 H1A 0.9500
C2 C3 1.424(5)
C2 H2 0.9500
C3 N2 1.340(5)
C3 C4 1.419(5)
C4 C5 1.366(6)
C4 H4 0.9500
C5 H5 0.9500
N2 C6 1.459(6)
N2 C7 1.464(5)
C6 H6A 0.9800
C6 H6B 0.9800
C6 H6C 0.9800
C7 H7A 0.9800
C7 H7B 0.9800
C7 H7C 0.9800
N3 C8 1.346(5)
N3 C12 1.349(5)
N3 H3 0.8800
C8 C9 1.367(5)
C8 H8 0.9500
C9 C10 1.423(5)
C9 H9 0.9500
C10 N4 1.350(5)
C10 C11 1.431(5)
C11 C12 1.358(5)
C11 H11 0.9500
C12 H12 0.9500
N4 C13 1.461(5)
N4 C14 1.463(5)
C13 H13A 0.9800
C13 H13B 0.9800
C13 H13C 0.9800
C14 H14A 0.9800
C14 H14B 0.9800
C14 H14C 0.9800

loop_
_geom_hbond_atom_site_label_D
_geom_hbond_atom_site_label_H
_geom_hbond_atom_site_label_A
_geom_hbond_distance_DH
_geom_hbond_distance_HA
_geom_hbond_distance_DA
_geom_hbond_angle_DHA
N3 H3 F6 0.88 1.64 2.510(4) 171.1
N1 H1 F6 0.88 1.65 2.519(4) 168.2

loop_
_geom_torsion_atom_site_label_1
_geom_torsion_atom_site_label_2
_geom_torsion_atom_site_label_3
_geom_torsion_atom_site_label_4
_geom_torsion
C5 N1 C1 C2 -0.2(6)
N1 C1 C2 C3 -1.8(6)
C1 C2 C3 N2 -176.7(3)
C1 C2 C3 C4 3.5(5)
N2 C3 C4 C5 176.8(4)
C2 C3 C4 C5 -3.4(5)
C1 N1 C5 C4 0.4(6)
C3 C4 C5 N1 1.5(6)
C4 C3 N2 C6 -178.3(4)
C2 C3 N2 C6 1.9(6)
C4 C3 N2 C7 -3.8(6)
C2 C3 N2 C7 176.4(4)
C12 N3 C8 C9 0.9(5)
N3 C8 C9 C10 -0.1(5)
C8 C9 C10 N4 179.6(3)
C8 C9 C10 C11 -0.7(5)
N4 C10 C11 C12 -179.5(3)
C9 C10 C11 C12 0.8(5)
C8 N3 C12 C11 -0.8(5)
C10 C11 C12 N3 0.0(6)
C9 C10 N4 C13 0.9(5)
C11 C10 N4 C13 -178.8(3)
C9 C10 N4 C14 176.8(3)
C11 C10 N4 C14 -2.9(5)
